data_7160146
loop_
_publ_author_name
'Paramonova, Polina'
'Lebedev, Rodion'
'Sokolov, Alexander'
'Dar'in, Dmitry'
'Kanov, Evgeny'
'Murtazina, Ramilya'
'Gainetdinov, Raul'
'Kalinin, Stanislav'
'Bakulina, Olga'

_publ_section_title
;
 Azide-based <i>in situ</i> preparation of fused heterocyclic imines and
 their multicomponent reactions.
;
_journal_issue 41
_journal_name_full 'Organic &amp; biomolecular chemistry'
_journal_page_first 8328
_journal_page_last 8336
_journal_paper_doi 10.1039/d4ob01321b
_journal_volume 22
_journal_year 2024
_chemical_formula_moiety '0.667(C2 F3 O2), 0.667(C7 H10 N3 O2)'
_chemical_formula_sum 'C6 H6.67 F2 N2 O2.67'
_chemical_formula_weight 187.47
_space_group_crystal_system triclinic
_space_group_IT_number 2
_space_group_name_Hall '-P 1'
_space_group_name_H-M_alt 'P -1'
_atom_sites_solution_hydrogens geom
_atom_sites_solution_primary dual
_audit_creation_date 2024-06-03
_audit_creation_method
;
Olex2 1.3
(compiled 2020.11.12 svn.r5f609507 for OlexSys, GUI svn.r6408)
;
_audit_update_record
;
2024-06-03 deposited with the CCDC.	2024-09-18 downloaded from the CCDC.
;
_cell_angle_alpha 90.670(3)
_cell_angle_beta 96.664(3)
_cell_angle_gamma 95.213(3)
_cell_formula_units_Z 3
_cell_length_a 6.2237(2)
_cell_length_b 8.6358(3)
_cell_length_c 10.4449(4)
_cell_measurement_reflns_used 5184
_cell_measurement_temperature 100.00(10)
_cell_measurement_theta_max 79.8260
_cell_measurement_theta_min 4.2450
_cell_volume 555.14(3)
_computing_cell_refinement 'CrysAlisPro 1.171.41.103a (Rigaku OD, 2021)'
_computing_data_collection 'CrysAlisPro 1.171.41.103a (Rigaku OD, 2021)'
_computing_data_reduction 'CrysAlisPro 1.171.41.103a (Rigaku OD, 2021)'
_computing_molecular_graphics 'Olex2 1.3 (Dolomanov et al., 2009)'
_computing_publication_material 'Olex2 1.3 (Dolomanov et al., 2009)'
_computing_structure_refinement 'SHELXL 2018/3 (Sheldrick, 2015)'
_computing_structure_solution 'SHELXT 2018/2 (Sheldrick, 2018)'
_diffrn_ambient_environment N~2~
_diffrn_ambient_temperature 100.00(10)
_diffrn_detector 'Hybrid Pixel Array Detector'
_diffrn_detector_area_resol_mean 10.0000
_diffrn_detector_type HyPix
_diffrn_measured_fraction_theta_full 0.999
_diffrn_measured_fraction_theta_max 0.966
_diffrn_measurement_details
;
List of Runs (angles in degrees, time in seconds):

  # Type    Start    End  Width  t~exp~   \w     \q     \k     \f   Frames
#--------------------------------------------------------------------------
  1  \w     97.00 177.00   0.50    0.20    --  113.25  61.00 120.00  160
  2  \w    132.00 157.00   0.50    0.20    --  113.25  82.00 -14.00   50
  3  \w    102.00 173.00   0.50    0.20    --  113.25  45.00-150.00  142
  4  \w     74.00 110.00   0.50    0.05    --   47.38 125.00 -90.00   72
  5  \w     77.00 116.00   0.50    0.05    --   47.38 125.00-180.00   78
  6  \w    -65.00 -35.00   0.50    0.20    -- -106.00  61.00-180.00   60
  7  \w    -64.00 -38.00   0.50    0.20    -- -106.00  61.00-150.00   52
  8  \w    -17.00  27.00   0.50    0.05    --  -47.38  19.00-120.00   88
  9  \w    -25.00  26.00   0.50    0.05    --  -47.38  19.00 -60.00  102
 10  \w    -71.00 -45.00   0.50    0.20    -- -106.00  61.00 150.00   52
 11  \w    -40.00  25.00   0.50    0.05    --  -47.38  37.00 150.00  130
 12  \w     50.00 105.00   0.50    0.20    --  113.25 -77.00 -30.00  110
 13  \w     69.00  94.00   0.50    0.20    --  113.25 -77.00 -60.00   50
 14  \w     43.00  69.00   0.50    0.20    --  113.25 -61.00-150.00   52
 15  \w    -17.00  23.00   0.50    0.05    --   47.38 -19.00 -30.00   80
 16  \w     47.00  94.00   0.50    0.20    --  113.25 -77.00  60.00   94
 17  \w     45.00  71.00   0.50    0.20    --  113.25 -61.00   0.00   52
 18  \w     42.00  69.00   0.50    0.20    --  113.25 -61.00 -60.00   54
 19  \w     45.00  71.00   0.50    0.20    --  113.25 -82.00-136.00   52
 20  \w     70.00 109.00   0.50    0.20    --  113.25-125.00-120.00   78
 21  \w     42.00 109.00   0.50    0.20    --  113.25-125.00 -60.00  134
 22  \w     55.00  80.00   0.50    0.20    --  113.25-125.00  90.00   50
 23  \w     72.00  97.00   0.50    0.20    --  113.25 -94.00 150.00   50
 24  \w     78.00 104.00   0.50    0.20    --  113.25 -94.00 120.00   52
 25  \w     26.00  63.00   0.50    0.05    --   47.38 -82.00-136.00   74
 26  \w     -9.00  17.00   0.50    0.05    --   47.38 -82.00-136.00   52
 27  \w   -167.00-135.00   0.50    0.20    -- -106.00 -94.00 -30.00   64
 28  \w   -126.00 -85.00   0.50    0.20    -- -106.00 -94.00 -30.00   82
 29  \w   -175.00-126.00   0.50    0.20    -- -106.00 -45.00 -60.00   98
 30  \w   -164.00-138.00   0.50    0.20    -- -106.00 -45.00 -90.00   52
 31  \w   -132.00-106.00   0.50    0.20    -- -106.00 -45.00 -90.00   52
 32  \w   -160.00 -82.00   0.50    0.20    -- -106.00 -82.00-136.00  156
 33  \w   -177.00-146.00   0.50    0.20    -- -106.00 -15.00   0.00   62
 34  \w   -134.00 -99.00   0.50    0.20    -- -106.00 -15.00   0.00   70
 35  \w    -80.00 -52.00   0.50    0.20    -- -106.00  82.00 -14.00   56
 36  \w    -70.00 -44.00   0.50    0.20    -- -106.00 125.00  30.00   52
 37  \w   -105.00 -76.00   0.50    0.20    -- -106.00 125.00  30.00   58
 38  \w   -126.00-101.00   0.50    0.20    -- -106.00 145.00 -33.06   50
 39  \w   -101.00 -55.00   0.50    0.20    -- -106.00 125.00 -30.00   92
 40  \w    -79.00 -40.00   0.50    0.20    -- -106.00 125.00 -90.00   78
 41  \w   -112.00 -69.00   0.50    0.20    -- -106.00 125.00-120.00   86
 42  \w   -109.00 -83.00   0.50    0.20    -- -106.00 125.00 -90.00   52
 43  \w    -66.00  23.00   0.50    0.05    --  -47.38  82.00 -14.00  178
 44  \w    -70.00 -34.00   0.50    0.20    -- -106.00 125.00 120.00   72
 45  \w   -112.00 -85.00   0.50    0.20    -- -106.00 125.00 120.00   54
 46  \w   -107.00 -73.00   0.50    0.20    -- -106.00 107.00  86.79   68
;
_diffrn_measurement_device 'four-circle diffractometer'
_diffrn_measurement_device_type 'XtaLAB Synergy, Single source at home/near, HyPix'
_diffrn_measurement_method '\w scans'
_diffrn_orient_matrix_type 'CrysAlisPro convention (1999,Acta A55,543-557)'
_diffrn_orient_matrix_UB_11 -0.1074562000
_diffrn_orient_matrix_UB_12 -0.1599669000
_diffrn_orient_matrix_UB_13 0.0332317000
_diffrn_orient_matrix_UB_21 -0.1589704000
_diffrn_orient_matrix_UB_22 0.0003326000
_diffrn_orient_matrix_UB_23 -0.1245570000
_diffrn_orient_matrix_UB_31 0.1607145000
_diffrn_orient_matrix_UB_32 -0.0807190000
_diffrn_orient_matrix_UB_33 -0.0737821000
_diffrn_radiation_monochromator mirror
_diffrn_radiation_probe x-ray
_diffrn_radiation_type 'Cu K\a'
_diffrn_radiation_wavelength 1.54184
_diffrn_reflns_av_R_equivalents 0.0183
_diffrn_reflns_av_unetI/netI 0.0186
_diffrn_reflns_Laue_measured_fraction_full 0.999
_diffrn_reflns_Laue_measured_fraction_max 0.966
_diffrn_reflns_limit_h_max 7
_diffrn_reflns_limit_h_min -7
_diffrn_reflns_limit_k_max 10
_diffrn_reflns_limit_k_min -10
_diffrn_reflns_limit_l_max 13
_diffrn_reflns_limit_l_min -13
_diffrn_reflns_number 6488
_diffrn_reflns_point_group_measured_fraction_full 0.999
_diffrn_reflns_point_group_measured_fraction_max 0.966
_diffrn_reflns_theta_full 67.684
_diffrn_reflns_theta_max 78.344
_diffrn_reflns_theta_min 4.263
_diffrn_source 'micro-focus sealed X-ray tube'
_diffrn_source_type 'PhotonJet (Cu) X-ray Source'
_exptl_absorpt_coefficient_mu 1.457
_exptl_absorpt_correction_T_max 1.00000
_exptl_absorpt_correction_T_min 0.85225
_exptl_absorpt_correction_type multi-scan
_exptl_absorpt_process_details
;
CrysAlisPro 1.171.41.103a (Rigaku Oxford Diffraction, 2021)
Empirical absorption correction using spherical harmonics,
implemented in SCALE3 ABSPACK scaling algorithm.
;
_exptl_crystal_colour 'clear light colourless'
_exptl_crystal_colour_lustre clear
_exptl_crystal_colour_modifier light
_exptl_crystal_colour_primary colourless
_exptl_crystal_density_diffrn 1.682
_exptl_crystal_description prism
_exptl_crystal_F_000 288
_exptl_crystal_size_max 0.2
_exptl_crystal_size_mid 0.18
_exptl_crystal_size_min 0.16
_refine_diff_density_max 0.268
_refine_diff_density_min -0.299
_refine_diff_density_rms 0.055
_refine_ls_extinction_method none
_refine_ls_goodness_of_fit_ref 1.042
_refine_ls_hydrogen_treatment constr
_refine_ls_matrix_type full
_refine_ls_number_parameters 172
_refine_ls_number_reflns 2297
_refine_ls_number_restraints 0
_refine_ls_restrained_S_all 1.042
_refine_ls_R_factor_all 0.0332
_refine_ls_R_factor_gt 0.0321
_refine_ls_shift/su_max 0.000
_refine_ls_shift/su_mean 0.000
_refine_ls_structure_factor_coef Fsqd
_refine_ls_weighting_details 'w=1/[\s^2^(Fo^2^)+(0.0427P)^2^+0.2591P] where P=(Fo^2^+2Fc^2^)/3'
_refine_ls_weighting_scheme calc
_refine_ls_wR_factor_gt 0.0827
_refine_ls_wR_factor_ref 0.0836
_reflns_Friedel_coverage 0.000
_reflns_number_gt 2204
_reflns_number_total 2297
_reflns_threshold_expression 'I > 2\s(I)'
_cod_data_source_file d4ob01321b2.cif
_cod_data_source_block 048-010_pps-102
_cod_depositor_comments 'Adding full bibliography for 7160146.cif.'
_cod_database_code 7160146
_shelx_shelxl_version_number 2018/3
_chemical_oxdiff_formula 'C7 H9 N3 O2'
_shelx_space_group_comment
;
The symmetry employed for this shelxl refinement is uniquely defined
by the following loop, which should always be used as a source of
symmetry information in preference to the above space-group names.
They are only intended as comments.
;
_shelx_estimated_absorpt_t_max 0.800
_shelx_estimated_absorpt_t_min 0.759
_reflns_odcompleteness_completeness 99.42
_reflns_odcompleteness_iscentric 1
_reflns_odcompleteness_theta 73.11
_olex2_refinement_description
;
1. Fixed Uiso
 At 1.2 times of:
  All C(H) groups, All C(H,H) groups, All N(H,H) groups
2.a Secondary CH2 refined with riding coordinates:
 N009(H00A,H00B), C00G(H00D,H00E), C00H(H00G,H00H), C00I(H00I,H00J)
2.b Aromatic/amide H refined with riding coordinates:
 C00B(H00C), C00F(H00F)
;
_olex2_submission_special_instructions 'No special instructions were received'
_oxdiff_exptl_absorpt_empirical_details
;
Empirical correction (ABSPACK) includes:
- Absorption correction using spherical harmonics
- Frame scaling
;
_oxdiff_exptl_absorpt_empirical_full_max 1.428
_oxdiff_exptl_absorpt_empirical_full_min 0.717

loop_
_space_group_symop_operation_xyz
'x, y, z'
'-x, -y, -z'

loop_
_atom_site_label
_atom_site_type_symbol
_atom_site_fract_x
_atom_site_fract_y
_atom_site_fract_z
_atom_site_U_iso_or_equiv
_atom_site_adp_type
_atom_site_occupancy
_atom_site_site_symmetry_order
_atom_site_calc_flag
_atom_site_refinement_flags_posn
_atom_site_refinement_flags_adp
_atom_site_refinement_flags_occupancy
_atom_site_disorder_assembly
_atom_site_disorder_group
F001 F 1.03725(13) 0.16466(11) 0.74815(7) 0.0303(2) Uani 1 1 d . . . . .
F002 F 1.27895(12) 0.18846(10) 0.61698(7) 0.0269(2) Uani 1 1 d . . . . .
F003 F 1.08867(15) 0.37796(10) 0.64797(9) 0.0360(2) Uani 1 1 d . . . . .
O004 O 0.71677(13) 0.14304(10) 0.55203(8) 0.01746(19) Uani 1 1 d . . . . .
O005 O 0.97054(13) 0.15639(10) 0.41423(8) 0.01799(19) Uani 1 1 d . . . . .
O006 O 0.17023(14) 0.65534(10) -0.14240(8) 0.01803(19) Uani 1 1 d . . . . .
O007 O 0.26627(16) 0.81400(10) 0.02167(9) 0.0226(2) Uani 1 1 d . . . . .
N008 N 0.30608(15) 0.31485(11) 0.11469(9) 0.0127(2) Uani 1 1 d . . . . .
N009 N 0.39864(16) 0.17577(11) 0.35304(9) 0.0143(2) Uani 1 1 d . . . . .
H00A H 0.257120 0.160028 0.367770 0.017 Uiso 1 1 calc R U . . .
H00B H 0.481222 0.136698 0.420547 0.017 Uiso 1 1 calc R U . . .
N00A N 0.23381(15) 0.68104(11) -0.02702(10) 0.0150(2) Uani 1 1 d . . . . .
C00B C 0.24543(17) 0.40048(13) 0.01138(11) 0.0130(2) Uani 1 1 d . . . . .
H00C H 0.195179 0.362833 -0.073649 0.016 Uiso 1 1 calc R U . . .
C00C C 0.90514(18) 0.16604(13) 0.52140(11) 0.0143(2) Uani 1 1 d . . . . .
C00D C 0.27116(18) 0.55336(13) 0.05422(11) 0.0133(2) Uani 1 1 d . . . . .
C00E C 0.36663(18) 0.41105(13) 0.22203(11) 0.0135(2) Uani 1 1 d . . . . .
C00F C 0.34711(18) 0.56185(13) 0.18735(11) 0.0147(2) Uani 1 1 d . . . . .
H00F H 0.377881 0.652584 0.241028 0.018 Uiso 1 1 calc R U . . .
C00G C 0.42829(19) 0.09050(13) 0.23199(11) 0.0151(2) Uani 1 1 d . . . . .
H00D H 0.396779 -0.022718 0.242792 0.018 Uiso 1 1 calc R U . . .
H00E H 0.580660 0.110225 0.213410 0.018 Uiso 1 1 calc R U . . .
C00H C 0.27630(19) 0.14478(13) 0.12075(11) 0.0151(2) Uani 1 1 d . . . . .
H00G H 0.307576 0.097757 0.038811 0.018 Uiso 1 1 calc R U . . .
H00H H 0.123881 0.111161 0.133116 0.018 Uiso 1 1 calc R U . . .
C00I C 0.46072(19) 0.34619(13) 0.34602(11) 0.0164(2) Uani 1 1 d . . . . .
H00I H 0.621044 0.365408 0.354349 0.020 Uiso 1 1 calc R U . . .
H00J H 0.408979 0.400533 0.418943 0.020 Uiso 1 1 calc R U . . .
C00J C 1.0789(2) 0.22286(15) 0.63493(12) 0.0194(3) Uani 1 1 d . . . . .

loop_
_atom_site_aniso_label
_atom_site_aniso_U_11
_atom_site_aniso_U_22
_atom_site_aniso_U_33
_atom_site_aniso_U_23
_atom_site_aniso_U_13
_atom_site_aniso_U_12
F001 0.0233(4) 0.0525(5) 0.0132(4) -0.0022(3) 0.0017(3) -0.0052(4)
F002 0.0119(4) 0.0468(5) 0.0212(4) -0.0069(3) 0.0001(3) 0.0018(3)
F003 0.0342(5) 0.0247(4) 0.0467(5) -0.0148(4) 0.0023(4) -0.0052(3)
O004 0.0124(4) 0.0220(4) 0.0181(4) 0.0032(3) 0.0021(3) 0.0015(3)
O005 0.0152(4) 0.0241(4) 0.0146(4) 0.0024(3) 0.0020(3) 0.0011(3)
O006 0.0160(4) 0.0221(4) 0.0160(4) 0.0046(3) 0.0017(3) 0.0020(3)
O007 0.0301(5) 0.0122(4) 0.0261(5) 0.0010(3) 0.0054(4) 0.0025(3)
N008 0.0120(4) 0.0117(5) 0.0143(5) 0.0002(3) 0.0009(3) 0.0013(3)
N009 0.0134(4) 0.0159(5) 0.0136(5) 0.0024(4) 0.0021(3) 0.0006(4)
N00A 0.0117(5) 0.0154(5) 0.0187(5) 0.0026(4) 0.0048(4) 0.0019(3)
C00B 0.0102(5) 0.0152(5) 0.0136(5) 0.0011(4) 0.0014(4) 0.0011(4)
C00C 0.0135(5) 0.0132(5) 0.0163(5) 0.0021(4) 0.0013(4) 0.0021(4)
C00D 0.0110(5) 0.0132(5) 0.0162(5) 0.0022(4) 0.0027(4) 0.0019(4)
C00E 0.0111(5) 0.0152(5) 0.0140(5) -0.0007(4) 0.0013(4) 0.0000(4)
C00F 0.0133(5) 0.0137(5) 0.0170(6) -0.0010(4) 0.0024(4) 0.0006(4)
C00G 0.0163(5) 0.0142(5) 0.0154(5) 0.0013(4) 0.0032(4) 0.0026(4)
C00H 0.0175(5) 0.0113(5) 0.0159(5) 0.0000(4) 0.0005(4) 0.0009(4)
C00I 0.0184(6) 0.0152(6) 0.0146(5) 0.0008(4) -0.0007(4) -0.0005(4)
C00J 0.0158(6) 0.0239(6) 0.0184(6) -0.0040(5) 0.0045(4) -0.0011(5)

loop_
_atom_type_symbol
_atom_type_description
_atom_type_scat_dispersion_real
_atom_type_scat_dispersion_imag
_atom_type_scat_source
C C 0.0181 0.0091 'International Tables Vol C Tables 4.2.6.8 and 6.1.1.4'
H H 0.0000 0.0000 'International Tables Vol C Tables 4.2.6.8 and 6.1.1.4'
F F 0.0727 0.0534 'International Tables Vol C Tables 4.2.6.8 and 6.1.1.4'
N N 0.0311 0.0180 'International Tables Vol C Tables 4.2.6.8 and 6.1.1.4'
O O 0.0492 0.0322 'International Tables Vol C Tables 4.2.6.8 and 6.1.1.4'

loop_
_geom_angle_atom_site_label_1
_geom_angle_atom_site_label_2
_geom_angle_atom_site_label_3
_geom_angle
_geom_angle_site_symmetry_1
_geom_angle_site_symmetry_3
_geom_angle_publ_flag
C00B N008 C00E 109.93(9) . . ?
C00B N008 C00H 125.86(10) . . ?
C00E N008 C00H 123.34(9) . . ?
H00A N009 H00B 107.9 . . ?
C00G N009 H00A 109.2 . . ?
C00G N009 H00B 109.2 . . ?
C00I N009 H00A 109.2 . . ?
C00I N009 H00B 109.2 . . ?
C00I N009 C00G 112.11(9) . . ?
O006 N00A O007 122.95(10) . . ?
O006 N00A C00D 118.90(10) . . ?
O007 N00A C00D 118.15(10) . . ?
N008 C00B H00C 126.9 . . ?
N008 C00B C00D 106.20(10) . . ?
C00D C00B H00C 126.9 . . ?
O004 C00C C00J 114.09(10) . . ?
O005 C00C O004 129.73(11) . . ?
O005 C00C C00J 116.11(10) . . ?
C00B C00D N00A 123.73(10) . . ?
C00B C00D C00F 109.93(10) . . ?
C00F C00D N00A 126.29(10) . . ?
N008 C00E C00I 120.34(10) . . ?
C00F C00E N008 108.90(10) . . ?
C00F C00E C00I 130.36(11) . . ?
C00D C00F H00F 127.5 . . ?
C00E C00F C00D 105.04(10) . . ?
C00E C00F H00F 127.5 . . ?
N009 C00G H00D 109.7 . . ?
N009 C00G H00E 109.7 . . ?
N009 C00G C00H 109.62(9) . . ?
H00D C00G H00E 108.2 . . ?
C00H C00G H00D 109.7 . . ?
C00H C00G H00E 109.7 . . ?
N008 C00H C00G 109.51(9) . . ?
N008 C00H H00G 109.8 . . ?
N008 C00H H00H 109.8 . . ?
C00G C00H H00G 109.8 . . ?
C00G C00H H00H 109.8 . . ?
H00G C00H H00H 108.2 . . ?
N009 C00I C00E 111.78(9) . . ?
N009 C00I H00I 109.3 . . ?
N009 C00I H00J 109.3 . . ?
C00E C00I H00I 109.3 . . ?
C00E C00I H00J 109.3 . . ?
H00I C00I H00J 107.9 . . ?
F001 C00J F002 106.87(11) . . ?
F001 C00J F003 106.77(10) . . ?
F001 C00J C00C 113.46(10) . . ?
F002 C00J F003 106.58(10) . . ?
F002 C00J C00C 112.91(10) . . ?
F003 C00J C00C 109.83(10) . . ?

loop_
_geom_bond_atom_site_label_1
_geom_bond_atom_site_label_2
_geom_bond_distance
_geom_bond_site_symmetry_2
_geom_bond_publ_flag
F001 C00J 1.3340(15) . ?
F002 C00J 1.3395(14) . ?
F003 C00J 1.3398(15) . ?
O004 C00C 1.2500(14) . ?
O005 C00C 1.2390(15) . ?
O006 N00A 1.2351(14) . ?
O007 N00A 1.2402(14) . ?
N008 C00B 1.3523(14) . ?
N008 C00E 1.3829(14) . ?
N008 C00H 1.4665(14) . ?
N009 H00A 0.9100 . ?
N009 H00B 0.9100 . ?
N009 C00G 1.4940(14) . ?
N009 C00I 1.4922(14) . ?
N00A C00D 1.4186(15) . ?
C00B H00C 0.9500 . ?
C00B C00D 1.3784(16) . ?
C00C C00J 1.5519(16) . ?
C00D C00F 1.4147(16) . ?
C00E C00F 1.3680(16) . ?
C00E C00I 1.4948(16) . ?
C00F H00F 0.9500 . ?
C00G H00D 0.9900 . ?
C00G H00E 0.9900 . ?
C00G C00H 1.5175(16) . ?
C00H H00G 0.9900 . ?
C00H H00H 0.9900 . ?
C00I H00I 0.9900 . ?
C00I H00J 0.9900 . ?

loop_
_geom_torsion_atom_site_label_1
_geom_torsion_atom_site_label_2
_geom_torsion_atom_site_label_3
_geom_torsion_atom_site_label_4
_geom_torsion
_geom_torsion_site_symmetry_1
_geom_torsion_site_symmetry_2
_geom_torsion_site_symmetry_3
_geom_torsion_site_symmetry_4
_geom_torsion_publ_flag
O004 C00C C00J F001 33.12(15) . . . . ?
O004 C00C C00J F002 154.91(10) . . . . ?
O004 C00C C00J F003 -86.28(12) . . . . ?
O005 C00C C00J F001 -149.73(11) . . . . ?
O005 C00C C00J F002 -27.94(15) . . . . ?
O005 C00C C00J F003 90.86(12) . . . . ?
O006 N00A C00D C00B 1.58(16) . . . . ?
O006 N00A C00D C00F 178.88(10) . . . . ?
O007 N00A C00D C00B -178.61(10) . . . . ?
O007 N00A C00D C00F -1.31(17) . . . . ?
N008 C00B C00D N00A 177.02(10) . . . . ?
N008 C00B C00D C00F -0.67(13) . . . . ?
N008 C00E C00F C00D 0.22(12) . . . . ?
N008 C00E C00I N009 -22.52(15) . . . . ?
N009 C00G C00H N008 52.82(12) . . . . ?
N00A C00D C00F C00E -177.34(10) . . . . ?
C00B N008 C00E C00F -0.66(13) . . . . ?
C00B N008 C00E C00I -174.14(10) . . . . ?
C00B N008 C00H C00G 161.01(10) . . . . ?
C00B C00D C00F C00E 0.28(13) . . . . ?
C00E N008 C00B C00D 0.81(12) . . . . ?
C00E N008 C00H C00G -30.71(14) . . . . ?
C00F C00E C00I N009 165.58(11) . . . . ?
C00G N009 C00I C00E 46.63(13) . . . . ?
C00H N008 C00B C00D 170.40(10) . . . . ?
C00H N008 C00E C00F -170.57(10) . . . . ?
C00H N008 C00E C00I 15.95(16) . . . . ?
C00I N009 C00G C00H -63.87(12) . . . . ?
C00I C00E C00F C00D 172.83(11) . . . . ?
